data_7703676
loop_
_publ_author_name
'Diether, Dominic'
'Meermann-Zimmermann, Melanie'
'T\"ornroos, Karl W'
'Maichle-M\"ossmer, C\"acilia'
'Anwander, Reiner'

_publ_section_title
;
 Rare-earth metal-promoted (double) C-H-bond activation of a
 lutidinyl-functionalized alkoxy ligand: formation of [ONC] pincer-type
 ligands and implications for isoprene polymerization.
;
_journal_issue 6
_journal_name_full 'Dalton transactions (Cambridge, England : 2003)'
_journal_page_first 2004
_journal_page_last 2013
_journal_paper_doi 10.1039/c9dt04742e
_journal_volume 49
_journal_year 2020
_chemical_formula_sum 'C33.5 H51 Al3 N O Y'
_chemical_formula_weight 653.60
_chemical_properties_physical Air-sensitive,Moisture-sensitive
_space_group_crystal_system monoclinic
_space_group_IT_number 14
_space_group_name_Hall '-P 2ybc'
_space_group_name_H-M_alt 'P 1 21/c 1'
_atom_sites_solution_hydrogens mixed
_audit_creation_method SHELXL-2014/7
_audit_update_record
;
2019-12-12 deposited with the CCDC.	2020-01-27 downloaded from the CCDC.
;
_cell_angle_alpha 90
_cell_angle_beta 109.621(3)
_cell_angle_gamma 90
_cell_formula_units_Z 4
_cell_length_a 17.8953(13)
_cell_length_b 10.0184(8)
_cell_length_c 20.9266(15)
_cell_measurement_reflns_used 169
_cell_measurement_temperature 100(2)
_cell_measurement_theta_max 22.415
_cell_measurement_theta_min 1.998
_cell_volume 3533.9(5)
_computing_cell_refinement 'Bruker SAINT'
_computing_data_collection 'Bruker APEX2'
_computing_data_reduction 'Bruker SAINT'
_computing_structure_refinement 'SHELXL-2014/7 (Sheldrick, 2014)'
_computing_structure_solution 'SHELXS-97 (Sheldrick 2008)'
_diffrn_ambient_temperature 100(2)
_diffrn_measured_fraction_theta_full 0.999
_diffrn_measured_fraction_theta_max 0.999
_diffrn_measurement_device_type 'Bruker APEX II DUO'
_diffrn_measurement_method 'phi and omega scans'
_diffrn_radiation_type MoK\a
_diffrn_radiation_wavelength 0.71073
_diffrn_reflns_av_R_equivalents 0.0543
_diffrn_reflns_av_unetI/netI 0.0366
_diffrn_reflns_Laue_measured_fraction_full 0.999
_diffrn_reflns_Laue_measured_fraction_max 0.999
_diffrn_reflns_limit_h_max 22
_diffrn_reflns_limit_h_min -22
_diffrn_reflns_limit_k_max 12
_diffrn_reflns_limit_k_min -12
_diffrn_reflns_limit_l_max 25
_diffrn_reflns_limit_l_min -26
_diffrn_reflns_number 56238
_diffrn_reflns_point_group_measured_fraction_full 0.999
_diffrn_reflns_point_group_measured_fraction_max 0.999
_diffrn_reflns_theta_full 25.242
_diffrn_reflns_theta_max 27.103
_diffrn_reflns_theta_min 2.013
_diffrn_source 'ImuS-focus sealed tube'
_exptl_absorpt_coefficient_mu 1.749
_exptl_absorpt_correction_T_max 0.888
_exptl_absorpt_correction_T_min 0.726
_exptl_absorpt_correction_type numerical
_exptl_absorpt_process_details sadabs
_exptl_crystal_colour colourless
_exptl_crystal_density_diffrn 1.228
_exptl_crystal_description plate-like
_exptl_crystal_F_000 1380
_exptl_crystal_size_max 0.197
_exptl_crystal_size_mid 0.183
_exptl_crystal_size_min 0.070
_refine_diff_density_max 1.622
_refine_diff_density_min -0.604
_refine_diff_density_rms 0.076
_refine_ls_extinction_method none
_refine_ls_goodness_of_fit_ref 1.123
_refine_ls_hydrogen_treatment mixed
_refine_ls_matrix_type full
_refine_ls_number_parameters 443
_refine_ls_number_reflns 7791
_refine_ls_number_restraints 36
_refine_ls_restrained_S_all 1.121
_refine_ls_R_factor_all 0.0563
_refine_ls_R_factor_gt 0.0446
_refine_ls_shift/su_max 0.001
_refine_ls_shift/su_mean 0.000
_refine_ls_structure_factor_coef Fsqd
_refine_ls_weighting_details 'w=1/[\s^2^(Fo^2^)+(0.0355P)^2^+5.3392P] where P=(Fo^2^+2Fc^2^)/3'
_refine_ls_weighting_scheme calc
_refine_ls_wR_factor_gt 0.0970
_refine_ls_wR_factor_ref 0.1007
_reflns_Friedel_coverage 0.000
_reflns_number_gt 6635
_reflns_number_total 7791
_reflns_threshold_expression 'I > 2\s(I)'
_cod_data_source_file c9dt04742e2.cif
_cod_data_source_block 2-Y-A_mo_dd111_0m
_cod_original_sg_symbol_H-M 'P 21/c'
_cod_original_formula_sum 'C33.50 H51 Al3 N O Y'
_cod_database_code 7703676
_shelx_shelxl_version_number 2014/7
_shelx_space_group_comment
;
The symmetry employed for this shelxl refinement is uniquely defined
by the following loop, which should always be used as a source of
symmetry information in preference to the above space-group names.
They are only intended as comments.
;
_shelx_estimated_absorpt_t_min 0.724
_shelx_estimated_absorpt_t_max 0.887

loop_
_space_group_symop_operation_xyz
'x, y, z'
'-x, y+1/2, -z+1/2'
'-x, -y, -z'
'x, -y-1/2, z-1/2'

loop_
_atom_site_label
_atom_site_type_symbol
_atom_site_fract_x
_atom_site_fract_y
_atom_site_fract_z
_atom_site_U_iso_or_equiv
_atom_site_adp_type
_atom_site_occupancy
_atom_site_site_symmetry_order
_atom_site_calc_flag
_atom_site_refinement_flags_posn
_atom_site_refinement_flags_adp
_atom_site_refinement_flags_occupancy
_atom_site_disorder_assembly
_atom_site_disorder_group
Y1 Y 0.26169(2) 0.21442(3) 0.42080(2) 0.01488(8) Uani 1 1 d . U . . .
C1 C 0.41001(17) 0.2603(3) 0.44159(14) 0.0189(6) Uani 1 1 d . U . . .
O1 O 0.32168(10) 0.21330(18) 0.53513(8) 0.0122(4) Uani 1 1 d . U . . .
Al1 Al 0.42300(4) 0.26862(9) 0.54282(4) 0.01556(17) Uani 1 1 d . U . . .
N1 N 0.15026(12) 0.1925(2) 0.45837(10) 0.0132(4) Uani 1 1 d . U . . .
Al2 Al 0.23335(5) 0.45922(10) 0.32186(4) 0.0230(2) Uani 1 1 d . U . . .
C2 C 0.4424(2) 0.4566(3) 0.56904(19) 0.0364(8) Uani 1 1 d . U . . .
H2A H 0.4768 0.4962 0.5462 0.055 Uiso 1 1 calc R U . . .
H2B H 0.4683 0.4630 0.6183 0.055 Uiso 1 1 calc R U . . .
H2C H 0.3918 0.5048 0.5557 0.055 Uiso 1 1 calc R U . . .
C3 C 0.50725(17) 0.1403(4) 0.58719(16) 0.0329(8) Uani 1 1 d . U . . .
H3A H 0.4945 0.0537 0.5644 0.049 Uiso 1 1 calc R U . . .
H3B H 0.5116 0.1306 0.6349 0.049 Uiso 1 1 calc R U . . .
H3C H 0.5578 0.1726 0.5844 0.049 Uiso 1 1 calc R U . . .
H14 H -0.0430(19) 0.139(3) 0.4840(16) 0.024(8) Uiso 1 1 d . . . . .
Al3 Al 0.15951(6) -0.03795(10) 0.33894(5) 0.0258(2) Uani 1 1 d . U . . .
C4 C 0.23422(19) 0.4609(3) 0.42033(14) 0.0211(6) Uani 1 1 d . U . . .
H15 H 0.067(2) 0.203(3) 0.5730(18) 0.031(9) Uiso 1 1 d . . . . .
C5 C 0.25538(19) 0.2687(4) 0.29384(15) 0.0241(6) Uani 1 1 d . U . . .
C7 C 0.12425(19) 0.5016(4) 0.26142(16) 0.0350(8) Uani 1 1 d . U . . .
H7A H 0.1144 0.5974 0.2637 0.052 Uiso 1 1 calc R U . . .
H7B H 0.0859 0.4512 0.2760 0.052 Uiso 1 1 calc R U . . .
H7C H 0.1185 0.4771 0.2147 0.052 Uiso 1 1 calc R U . . .
C6 C 0.3193(2) 0.5802(3) 0.31993(17) 0.0329(7) Uani 1 1 d . U . . .
H6A H 0.3270 0.5731 0.2759 0.049 Uiso 1 1 calc R U . . .
H6B H 0.3685 0.5553 0.3560 0.049 Uiso 1 1 calc R U . . .
H6C H 0.3052 0.6722 0.3269 0.049 Uiso 1 1 calc R U . . .
H11A H 0.062(2) 0.124(4) 0.3065(19) 0.040 Uiso 1 1 d . U . . .
H11B H 0.1246(19) 0.228(4) 0.3277(16) 0.026(9) Uiso 1 1 d . . . . .
C8 C 0.2775(2) -0.0292(4) 0.39960(18) 0.0315(7) Uani 1 1 d . U . . .
C11 C 0.10409(17) 0.1429(3) 0.34037(14) 0.0229(6) Uani 1 1 d . U . . .
C12 C 0.08682(15) 0.1577(3) 0.40395(13) 0.0163(5) Uani 1 1 d . U . . .
C13 C 0.01325(15) 0.1342(3) 0.41136(14) 0.0199(6) Uani 1 1 d . U . . .
H13 H -0.0308 0.1076 0.3734 0.024 Uiso 1 1 calc R U . . .
C14 C 0.00511(15) 0.1499(3) 0.47387(15) 0.0194(6) Uani 1 1 d . U . . .
C15 C 0.07003(15) 0.1873(3) 0.52907(14) 0.0156(5) Uani 1 1 d . U . . .
H1A H 0.3874(19) 0.332(3) 0.4082(16) 0.023 Uiso 1 1 d . U . . .
H1B H 0.4075(18) 0.176(3) 0.4177(16) 0.023 Uiso 1 1 d . U . . .
H1C H 0.466(2) 0.285(3) 0.4550(16) 0.023 Uiso 1 1 d . U . . .
C20 C 0.22536(16) -0.0165(3) 0.62232(14) 0.0207(6) Uani 1 1 d . U . . .
H20 H 0.1921 0.0430 0.6359 0.025 Uiso 1 1 calc R U . . .
C19 C 0.28123(15) 0.0348(3) 0.59533(13) 0.0153(5) Uani 1 1 d . U . . .
C18 C 0.29156(14) 0.1854(3) 0.59055(12) 0.0114(5) Uani 1 1 d . U . . .
C17 C 0.21270(14) 0.2619(3) 0.57624(12) 0.0131(5) Uani 1 1 d . U . . .
H17A H 0.1992 0.2626 0.6184 0.016 Uiso 1 1 calc R U . . .
H17B H 0.2215 0.3557 0.5656 0.016 Uiso 1 1 calc R U . . .
C16 C 0.14216(14) 0.2094(3) 0.51985(13) 0.0130(5) Uani 1 1 d . U . . .
H4B H 0.2821(18) 0.454(3) 0.4614(16) 0.019 Uiso 1 1 d . U . . .
H4A H 0.1964(19) 0.436(3) 0.4334(15) 0.019 Uiso 1 1 d . U . . .
H4C H 0.2256(18) 0.548(4) 0.4148(15) 0.019 Uiso 1 1 d . U . . .
H5A H 0.2694(18) 0.296(3) 0.2603(17) 0.019 Uiso 1 1 d . U . . .
H5B H 0.2053(19) 0.225(3) 0.2627(16) 0.019 Uiso 1 1 d . U . . .
H5C H 0.279(2) 0.204(3) 0.3069(17) 0.019 Uiso 1 1 d . U . . .
H8A H 0.3131(19) -0.005(3) 0.3823(16) 0.019 Uiso 1 1 d . U . . .
H8B H 0.2970(18) -0.015(3) 0.4457(17) 0.019 Uiso 1 1 d . U . . .
H8C H 0.2766(18) -0.124(3) 0.3956(15) 0.019 Uiso 1 1 d . U . . .
C32 C 0.0617(2) 0.5385(3) 0.55722(16) 0.0288(7) Uani 1 1 d . U . . .
H32 H 0.1043 0.5650 0.5963 0.035 Uiso 1 1 calc R U . . .
C33 C 0.0689(2) 0.5496(3) 0.49361(16) 0.0297(7) Uani 1 1 d . U . . .
H33 H 0.1165 0.5841 0.4894 0.036 Uiso 1 1 calc R U . . .
C34 C -0.0104(4) 0.4831(7) 0.6323(3) 0.0281(15) Uani 0.5 1 d . U P . .
H34A H 0.0355 0.4332 0.6615 0.042 Uiso 0.5 1 calc R U P . .
H34B H -0.0593 0.4382 0.6315 0.042 Uiso 0.5 1 calc R U P . .
H34C H -0.0095 0.5738 0.6500 0.042 Uiso 0.5 1 calc R U P . .
C31 C -0.0071(2) 0.4891(3) 0.56417(17) 0.0285(7) Uani 1 1 d . U . . .
C30 C 0.35192(17) 0.3743(3) 0.67421(14) 0.0216(6) Uani 1 1 d . U . . .
H30 H 0.3165 0.4337 0.6431 0.026 Uiso 1 1 calc R U . . .
C29 C 0.40349(18) 0.4239(3) 0.73514(14) 0.0250(6) Uani 1 1 d . U . . .
H29 H 0.4025 0.5160 0.7456 0.030 Uiso 1 1 calc R U . . .
C28 C 0.45581(17) 0.3395(3) 0.78026(14) 0.0250(6) Uani 1 1 d . U . . .
H28 H 0.4918 0.3733 0.8216 0.030 Uiso 1 1 calc R U . . .
C27 C 0.45582(17) 0.2060(3) 0.76530(14) 0.0266(7) Uani 1 1 d . U . . .
H27 H 0.4918 0.1474 0.7965 0.032 Uiso 1 1 calc R U . . .
C26 C 0.40339(16) 0.1561(3) 0.70466(13) 0.0193(6) Uani 1 1 d . U . . .
H26 H 0.4035 0.0634 0.6952 0.023 Uiso 1 1 calc R U . . .
C25 C 0.35100(15) 0.2401(3) 0.65785(12) 0.0132(5) Uani 1 1 d . U . . .
C24 C 0.32969(17) -0.0548(3) 0.57750(14) 0.0217(6) Uani 1 1 d . U . . .
H24 H 0.3687 -0.0220 0.5600 0.026 Uiso 1 1 calc R U . . .
C23 C 0.3225(2) -0.1912(3) 0.58467(18) 0.0321(7) Uani 1 1 d . U . . .
H23 H 0.3564 -0.2509 0.5721 0.039 Uiso 1 1 calc R U . . .
C22 C 0.2658(2) -0.2406(3) 0.61017(19) 0.0364(8) Uani 1 1 d . U . . .
H22 H 0.2599 -0.3341 0.6143 0.044 Uiso 1 1 calc R U . . .
C21 C 0.21799(19) -0.1523(3) 0.62950(17) 0.0310(7) Uani 1 1 d . U . . .
H21 H 0.1798 -0.1854 0.6479 0.037 Uiso 1 1 calc R U . . .
H31 H -0.013(5) 0.477(9) 0.602(4) 0.037 Uiso 0.5 1 d . U P . .
C10 C 0.1042(10) -0.1683(17) 0.3757(9) 0.035(3) Uani 0.59(4) 1 d . U P A 1
H10A H 0.0468 -0.1594 0.3527 0.053 Uiso 0.59(4) 1 calc R U P A 1
H10B H 0.1168 -0.1525 0.4244 0.053 Uiso 0.59(4) 1 calc R U P A 1
H10C H 0.1210 -0.2584 0.3685 0.053 Uiso 0.59(4) 1 calc R U P A 1
C9 C 0.1720(13) -0.0908(15) 0.2508(6) 0.046(3) Uani 0.59(4) 1 d . U P A 1
H9A H 0.1258 -0.1430 0.2240 0.069 Uiso 0.59(4) 1 calc R U P A 1
H9B H 0.2201 -0.1448 0.2597 0.069 Uiso 0.59(4) 1 calc R U P A 1
H9C H 0.1763 -0.0105 0.2255 0.069 Uiso 0.59(4) 1 calc R U P A 1
C9A C 0.1445(13) -0.075(2) 0.2433(8) 0.029(4) Uani 0.41(4) 1 d . U P A 2
H9D H 0.1701 -0.1598 0.2398 0.043 Uiso 0.41(4) 1 calc R U P A 2
H9E H 0.1683 -0.0029 0.2249 0.043 Uiso 0.41(4) 1 calc R U P A 2
H9F H 0.0876 -0.0805 0.2175 0.043 Uiso 0.41(4) 1 calc R U P A 2
C10A C 0.1177(17) -0.158(2) 0.3962(13) 0.035(4) Uani 0.41(4) 1 d . U P A 2
H10D H 0.0597 -0.1502 0.3813 0.053 Uiso 0.41(4) 1 calc R U P A 2
H10E H 0.1403 -0.1306 0.4438 0.053 Uiso 0.41(4) 1 calc R U P A 2
H10F H 0.1326 -0.2501 0.3913 0.053 Uiso 0.41(4) 1 calc R U P A 2

loop_
_atom_site_aniso_label
_atom_site_aniso_U_11
_atom_site_aniso_U_22
_atom_site_aniso_U_33
_atom_site_aniso_U_23
_atom_site_aniso_U_13
_atom_site_aniso_U_12
Y1 0.01317(12) 0.02110(15) 0.01155(12) -0.00166(11) 0.00570(9) -0.00004(11)
C1 0.0177(13) 0.0208(16) 0.0210(13) 0.0012(11) 0.0101(11) 0.0003(11)
O1 0.0112(8) 0.0151(9) 0.0114(8) 0.0014(7) 0.0053(6) -0.0008(7)
Al1 0.0115(4) 0.0180(4) 0.0172(4) -0.0009(3) 0.0050(3) -0.0026(3)
N1 0.0113(10) 0.0137(12) 0.0144(10) -0.0005(8) 0.0039(8) 0.0000(8)
Al2 0.0231(4) 0.0275(5) 0.0186(4) 0.0057(4) 0.0071(3) 0.0012(4)
C2 0.0399(19) 0.0295(19) 0.049(2) -0.0155(16) 0.0272(16) -0.0197(15)
C3 0.0167(14) 0.049(2) 0.0327(17) 0.0138(15) 0.0084(12) 0.0091(14)
Al3 0.0332(5) 0.0223(5) 0.0241(4) -0.0094(4) 0.0124(4) -0.0062(4)
C4 0.0257(15) 0.0191(16) 0.0200(14) 0.0070(11) 0.0097(12) -0.0004(12)
C5 0.0279(16) 0.0302(18) 0.0172(13) 0.0033(13) 0.0114(12) 0.0033(14)
C7 0.0325(17) 0.040(2) 0.0277(16) 0.0114(15) 0.0040(13) 0.0078(15)
C6 0.0369(18) 0.0311(19) 0.0332(17) 0.0038(14) 0.0149(14) -0.0038(15)
C8 0.0367(18) 0.0242(18) 0.0339(18) -0.0118(14) 0.0122(14) 0.0015(14)
C11 0.0193(13) 0.0302(17) 0.0162(13) -0.0040(12) 0.0020(11) -0.0057(12)
C12 0.0160(12) 0.0133(14) 0.0168(12) -0.0003(10) 0.0018(10) 0.0013(10)
C13 0.0116(12) 0.0203(15) 0.0236(13) -0.0021(11) 0.0004(10) -0.0010(11)
C14 0.0104(12) 0.0181(15) 0.0300(14) -0.0006(12) 0.0072(11) 0.0003(11)
C15 0.0161(12) 0.0133(14) 0.0198(13) 0.0007(10) 0.0090(10) 0.0006(10)
C20 0.0189(13) 0.0189(15) 0.0222(14) 0.0071(11) 0.0042(11) -0.0006(11)
C19 0.0150(12) 0.0141(13) 0.0138(12) 0.0027(10) 0.0007(10) -0.0018(10)
C18 0.0121(11) 0.0118(13) 0.0113(11) 0.0009(9) 0.0049(9) -0.0004(9)
C17 0.0134(11) 0.0137(13) 0.0128(11) -0.0021(9) 0.0053(9) -0.0017(10)
C16 0.0116(11) 0.0102(13) 0.0164(12) 0.0001(10) 0.0036(9) 0.0022(10)
C32 0.0398(17) 0.0193(16) 0.0263(15) -0.0024(12) 0.0097(13) 0.0065(13)
C33 0.0388(18) 0.0220(17) 0.0316(16) -0.0014(13) 0.0163(14) 0.0066(14)
C34 0.030(3) 0.032(4) 0.026(3) -0.006(3) 0.015(3) -0.009(3)
C31 0.0442(18) 0.0195(16) 0.0252(15) -0.0001(12) 0.0159(14) 0.0098(14)
C30 0.0253(14) 0.0179(14) 0.0184(12) -0.0014(10) 0.0030(11) -0.0043(11)
C29 0.0302(15) 0.0211(15) 0.0217(13) -0.0055(11) 0.0063(11) -0.0093(12)
C28 0.0213(14) 0.0374(18) 0.0143(13) -0.0044(12) 0.0035(11) -0.0089(13)
C27 0.0192(14) 0.0391(18) 0.0168(13) 0.0007(13) -0.0003(11) 0.0045(13)
C26 0.0173(13) 0.0229(15) 0.0161(12) -0.0002(11) 0.0035(10) 0.0029(11)
C25 0.0135(11) 0.0157(13) 0.0111(11) -0.0003(9) 0.0049(9) -0.0036(10)
C24 0.0238(14) 0.0135(14) 0.0259(14) 0.0008(11) 0.0060(11) 0.0001(11)
C23 0.0364(17) 0.0117(15) 0.0455(19) 0.0006(13) 0.0099(15) 0.0037(12)
C22 0.0390(18) 0.0107(15) 0.054(2) 0.0075(14) 0.0083(16) -0.0047(13)
C21 0.0268(15) 0.0236(16) 0.0382(17) 0.0138(14) 0.0050(13) -0.0060(13)
C10 0.040(5) 0.026(4) 0.040(7) 0.000(5) 0.015(5) 0.002(3)
C9 0.047(7) 0.054(6) 0.031(4) -0.023(3) 0.004(4) 0.012(6)
C9A 0.029(7) 0.033(7) 0.026(4) -0.010(4) 0.013(5) -0.003(6)
C10A 0.049(10) 0.023(6) 0.043(9) -0.004(6) 0.030(8) -0.008(5)

loop_
_atom_type_symbol
_atom_type_description
_atom_type_scat_dispersion_real
_atom_type_scat_dispersion_imag
_atom_type_scat_source
C C 0.0033 0.0016 'International Tables Vol C Tables 4.2.6.8 and 6.1.1.4'
O O 0.0106 0.0060 'International Tables Vol C Tables 4.2.6.8 and 6.1.1.4'
Al Al 0.0645 0.0514 'International Tables Vol C Tables 4.2.6.8 and 6.1.1.4'
Y Y -2.7962 3.5667 'International Tables Vol C Tables 4.2.6.8 and 6.1.1.4'
H H 0.0000 0.0000 'International Tables Vol C Tables 4.2.6.8 and 6.1.1.4'
N N 0.0061 0.0033 'International Tables Vol C Tables 4.2.6.8 and 6.1.1.4'

loop_
_geom_angle_atom_site_label_1
_geom_angle_atom_site_label_2
_geom_angle_atom_site_label_3
_geom_angle
_geom_angle_site_symmetry_1
_geom_angle_site_symmetry_3
_geom_angle_publ_flag
O1 Y1 N1 78.70(6) . . ?
O1 Y1 C8 98.03(10) . . ?
N1 Y1 C8 97.19(10) . . ?
O1 Y1 C4 91.81(8) . . ?
N1 Y1 C4 84.71(9) . . ?
C8 Y1 C4 170.16(11) . . ?
O1 Y1 C1 74.20(8) . . ?
N1 Y1 C1 152.37(8) . . ?
C8 Y1 C1 91.84(11) . . ?
C4 Y1 C1 90.82(10) . . ?
O1 Y1 C5 153.45(8) . . ?
N1 Y1 C5 125.75(9) . . ?
C8 Y1 C5 89.53(12) . . ?
C4 Y1 C5 81.59(10) . . ?
C1 Y1 C5 80.18(9) . . ?
O1 Y1 C11 130.21(7) . . ?
N1 Y1 C11 53.16(8) . . ?
C8 Y1 C11 78.42(11) . . ?
C4 Y1 C11 95.24(10) . . ?
C1 Y1 C11 154.43(9) . . ?
C5 Y1 C11 76.19(9) . . ?
O1 Y1 Al2 127.85(5) . . ?
N1 Y1 Al2 108.75(5) . . ?
C8 Y1 Al2 130.16(9) . . ?
C4 Y1 Al2 40.79(7) . . ?
C1 Y1 Al2 84.33(7) . . ?
C5 Y1 Al2 40.80(8) . . ?
C11 Y1 Al2 84.17(7) . . ?
O1 Y1 Al1 34.65(4) . . ?
N1 Y1 Al1 112.53(5) . . ?
C8 Y1 Al1 100.42(8) . . ?
C4 Y1 Al1 87.66(7) . . ?
C1 Y1 Al1 39.92(6) . . ?
C5 Y1 Al1 118.98(7) . . ?
C11 Y1 Al1 164.83(6) . . ?
Al2 Y1 Al1 107.28(2) . . ?
O1 Y1 Al3 122.34(5) . . ?
N1 Y1 Al3 73.60(5) . . ?
C8 Y1 Al3 39.52(8) . . ?
C4 Y1 Al3 133.35(7) . . ?
C1 Y1 Al3 126.28(7) . . ?
C5 Y1 Al3 78.83(8) . . ?
C11 Y1 Al3 38.98(7) . . ?
Al2 Y1 Al3 108.81(3) . . ?
Al1 Y1 Al3 138.69(3) . . ?
O1 Y1 H11B 142.3(7) . . ?
N1 Y1 H11B 64.2(7) . . ?
C8 Y1 H11B 92.9(8) . . ?
C4 Y1 H11B 79.1(8) . . ?
C1 Y1 H11B 141.5(8) . . ?
C5 Y1 H11B 61.7(7) . . ?
C11 Y1 H11B 20.3(8) . . ?
Al2 Y1 H11B 63.8(8) . . ?
Al1 Y1 H11B 166.6(8) . . ?
Al3 Y1 H11B 54.3(8) . . ?
O1 Y1 H4B 71.8(7) . . ?
N1 Y1 H4B 91.1(7) . . ?
C8 Y1 H4B 165.4(7) . . ?
C4 Y1 H4B 22.6(7) . . ?
C1 Y1 H4B 75.6(7) . . ?
C5 Y1 H4B 95.4(7) . . ?
C11 Y1 H4B 116.1(7) . . ?
Al2 Y1 H4B 56.9(7) . . ?
Al1 Y1 H4B 65.2(7) . . ?
Al3 Y1 H4B 155.0(7) . . ?
H11B Y1 H4B 101.5(11) . . ?
O1 Y1 H4A 88.1(7) . . ?
N1 Y1 H4A 65.5(8) . . ?
C8 Y1 H4A 160.3(7) . . ?
C4 Y1 H4A 19.2(7) . . ?
C1 Y1 H4A 107.8(7) . . ?
C5 Y1 H4A 93.3(7) . . ?
C11 Y1 H4A 83.4(7) . . ?
Al2 Y1 H4A 54.1(7) . . ?
Al1 Y1 H4A 95.2(7) . . ?
Al3 Y1 H4A 122.2(7) . . ?
H11B Y1 H4A 71.5(10) . . ?
H4B Y1 H4A 33.2(9) . . ?
O1 Y1 H5C 146.7(8) . . ?
N1 Y1 H5C 134.0(8) . . ?
C8 Y1 H5C 74.6(8) . . ?
C4 Y1 H5C 97.1(8) . . ?
C1 Y1 H5C 73.6(8) . . ?
C5 Y1 H5C 16.7(8) . . ?
C11 Y1 H5C 81.0(8) . . ?
Al2 Y1 H5C 56.6(8) . . ?
Al1 Y1 H5C 113.5(8) . . ?
Al3 Y1 H5C 72.2(8) . . ?
H11B Y1 H5C 71.0(10) . . ?
H4B Y1 H5C 108.0(10) . . ?
H4A Y1 H5C 109.9(11) . . ?
O1 Y1 H8B 76.6(8) . . ?
N1 Y1 H8B 91.6(7) . . ?
C8 Y1 H8B 21.4(8) . . ?
C4 Y1 H8B 168.4(8) . . ?
C1 Y1 H8B 87.3(7) . . ?
C5 Y1 H8B 109.3(8) . . ?
C11 Y1 H8B 91.3(8) . . ?
Al2 Y1 H8B 150.0(8) . . ?
Al1 Y1 H8B 83.5(8) . . ?
Al3 Y1 H8B 55.1(8) . . ?
H11B Y1 H8B 109.2(11) . . ?
H4B Y1 H8B 147.1(11) . . ?
H4A Y1 H8B 154.8(10) . . ?
H5C Y1 H8B 93.4(11) . . ?
Al1 C1 Y1 86.27(9) . . ?
Al1 C1 H1A 125.4(19) . . ?
Y1 C1 H1A 81.8(18) . . ?
Al1 C1 H1B 122.3(19) . . ?
Y1 C1 H1B 83.8(19) . . ?
H1A C1 H1B 109(3) . . ?
Al1 C1 H1C 87.0(18) . . ?
Y1 C1 H1C 172.1(19) . . ?
H1A C1 H1C 99(3) . . ?
H1B C1 H1C 103(3) . . ?
C18 O1 Al1 126.89(14) . . ?
C18 O1 Y1 131.90(14) . . ?
Al1 O1 Y1 101.12(7) . . ?
O1 Al1 C2 112.87(12) . . ?
O1 Al1 C3 114.83(12) . . ?
C2 Al1 C3 117.47(16) . . ?
O1 Al1 C1 97.47(10) . . ?
C2 Al1 C1 106.00(14) . . ?
C3 Al1 C1 105.34(13) . . ?
O1 Al1 Y1 44.22(5) . . ?
C2 Al1 Y1 114.52(12) . . ?
C3 Al1 Y1 127.73(12) . . ?
C1 Al1 Y1 53.81(8) . . ?
C16 N1 C12 120.3(2) . . ?
C16 N1 Y1 132.08(16) . . ?
C12 N1 Y1 107.67(16) . . ?
C6 Al2 C7 117.63(15) . . ?
C6 Al2 C4 105.81(14) . . ?
C7 Al2 C4 108.17(14) . . ?
C6 Al2 C5 109.67(14) . . ?
C7 Al2 C5 104.87(15) . . ?
C4 Al2 C5 110.68(13) . . ?
C6 Al2 Y1 122.68(11) . . ?
C7 Al2 Y1 119.62(11) . . ?
C4 Al2 Y1 53.14(9) . . ?
C5 Al2 Y1 57.54(9) . . ?
Al1 C2 H2A 109.5 . . ?
Al1 C2 H2B 109.5 . . ?
H2A C2 H2B 109.5 . . ?
Al1 C2 H2C 109.5 . . ?
H2A C2 H2C 109.5 . . ?
H2B C2 H2C 109.5 . . ?
Al1 C3 H3A 109.5 . . ?
Al1 C3 H3B 109.5 . . ?
H3A C3 H3B 109.5 . . ?
Al1 C3 H3C 109.5 . . ?
H3A C3 H3C 109.5 . . ?
H3B C3 H3C 109.5 . . ?
C10 Al3 C9 114.6(7) . . ?
C9A Al3 C10A 123.0(9) . . ?
C10 Al3 C8 109.6(5) . . ?
C9A Al3 C8 113.3(7) . . ?
C9 Al3 C8 99.7(6) . . ?
C10A Al3 C8 99.7(9) . . ?
C10 Al3 C11 105.7(6) . . ?
C9A Al3 C11 106.1(7) . . ?
C9 Al3 C11 116.6(5) . . ?
C10A Al3 C11 103.7(8) . . ?
C8 Al3 C11 110.44(13) . . ?
C10 Al3 Y1 125.7(6) . . ?
C9A Al3 Y1 123.0(5) . . ?
C9 Al3 Y1 118.3(5) . . ?
C10A Al3 Y1 114.0(7) . . ?
C8 Al3 Y1 50.64(10) . . ?
C11 Al3 Y1 59.95(9) . . ?
Al2 C4 Y1 86.06(11) . . ?
Al2 C4 H4B 125.7(17) . . ?
Y1 C4 H4B 79.6(18) . . ?
Al2 C4 H4A 126(2) . . ?
Y1 C4 H4A 84(2) . . ?
H4B C4 H4A 104(3) . . ?
Al2 C4 H4C 86(2) . . ?
Y1 C4 H4C 172(2) . . ?
H4B C4 H4C 104(3) . . ?
H4A C4 H4C 102(3) . . ?
Al2 C5 Y1 81.66(10) . . ?
Al2 C5 H5A 94(2) . . ?
Y1 C5 H5A 160(2) . . ?
Al2 C5 H5B 111.7(18) . . ?
Y1 C5 H5B 106.5(17) . . ?
H5A C5 H5B 93(3) . . ?
Al2 C5 H5C 144(2) . . ?
Y1 C5 H5C 69(2) . . ?
H5A C5 H5C 106(3) . . ?
H5B C5 H5C 97(3) . . ?
Al2 C7 H7A 109.5 . . ?
Al2 C7 H7B 109.5 . . ?
H7A C7 H7B 109.5 . . ?
Al2 C7 H7C 109.5 . . ?
H7A C7 H7C 109.5 . . ?
H7B C7 H7C 109.5 . . ?
Al2 C6 H6A 109.5 . . ?
Al2 C6 H6B 109.5 . . ?
H6A C6 H6B 109.5 . . ?
Al2 C6 H6C 109.5 . . ?
H6A C6 H6C 109.5 . . ?
H6B C6 H6C 109.5 . . ?
Al3 C8 Y1 89.83(13) . . ?
Al3 C8 H8A 120(2) . . ?
Y1 C8 H8A 87(2) . . ?
Al3 C8 H8B 126.8(19) . . ?
Y1 C8 H8B 72(2) . . ?
H8A C8 H8B 109(3) . . ?
Al3 C8 H8C 85.4(18) . . ?
Y1 C8 H8C 169.4(19) . . ?
H8A C8 H8C 104(3) . . ?
H8B C8 H8C 103(3) . . ?
C12 C11 Al3 110.4(2) . . ?
C12 C11 Y1 84.67(16) . . ?
Al3 C11 Y1 81.07(10) . . ?
C12 C11 H11A 112(2) . . ?
Al3 C11 H11A 95(3) . . ?
Y1 C11 H11A 163(2) . . ?
C12 C11 H11B 111.3(19) . . ?
Al3 C11 H11B 121.4(19) . . ?
Y1 C11 H11B 64.1(19) . . ?
H11A C11 H11B 105(3) . . ?
N1 C12 C13 120.3(2) . . ?
N1 C12 C11 114.5(2) . . ?
C13 C12 C11 125.2(2) . . ?
C14 C13 C12 119.5(2) . . ?
C14 C13 H13 120.3 . . ?
C12 C13 H13 120.3 . . ?
C13 C14 C15 119.8(2) . . ?
C13 C14 H14 126.0(19) . . ?
C15 C14 H14 114.2(19) . . ?
C16 C15 C14 119.1(2) . . ?
C16 C15 H15 118(2) . . ?
C14 C15 H15 123(2) . . ?
C21 C20 C19 120.8(3) . . ?
C21 C20 H20 119.6 . . ?
C19 C20 H20 119.6 . . ?
C24 C19 C20 117.9(3) . . ?
C24 C19 C18 121.5(2) . . ?
C20 C19 C18 120.5(2) . . ?
O1 C18 C19 109.0(2) . . ?
O1 C18 C17 107.95(19) . . ?
C19 C18 C17 112.3(2) . . ?
O1 C18 C25 109.26(19) . . ?
C19 C18 C25 110.5(2) . . ?
C17 C18 C25 107.7(2) . . ?
C16 C17 C18 116.8(2) . . ?
C16 C17 H17A 108.1 . . ?
C18 C17 H17A 108.1 . . ?
C16 C17 H17B 108.1 . . ?
C18 C17 H17B 108.1 . . ?
H17A C17 H17B 107.3 . . ?
N1 C16 C15 121.0(2) . . ?
N1 C16 C17 117.4(2) . . ?
C15 C16 C17 121.5(2) . . ?
C31 C32 C33 120.3(3) . . ?
C31 C32 H32 119.8 . . ?
C33 C32 H32 119.8 . . ?
C32 C33 C31 120.6(3) . 3_566 ?
C32 C33 H33 119.7 . . ?
C31 C33 H33 119.7 3_566 . ?
C31 C34 H34A 109.5 . . ?
C31 C34 H34B 109.5 . . ?
H34A C34 H34B 109.5 . . ?
C31 C34 H34C 109.5 . . ?
H34A C34 H34C 109.5 . . ?
H34B C34 H34C 109.5 . . ?
C31 C34 H31 10(8) . . ?
H34A C34 H31 109.9 . . ?
H34B C34 H31 100.2 . . ?
H34C C34 H31 117.8 . . ?
C32 C31 C33 119.0(3) . 3_566 ?
C32 C31 C34 116.8(4) . . ?
C33 C31 C34 124.1(4) 3_566 . ?
C32 C31 H31 123(6) . . ?
C33 C31 H31 118(6) 3_566 . ?
C34 C31 H31 7(6) . . ?
C25 C30 C29 121.5(3) . . ?
C25 C30 H30 119.3 . . ?
C29 C30 H30 119.3 . . ?
C28 C29 C30 120.0(3) . . ?
C28 C29 H29 120.0 . . ?
C30 C29 H29 120.0 . . ?
C27 C28 C29 119.6(3) . . ?
C27 C28 H28 120.2 . . ?
C29 C28 H28 120.2 . . ?
C28 C27 C26 120.3(3) . . ?
C28 C27 H27 119.8 . . ?
C26 C27 H27 119.8 . . ?
C25 C26 C27 120.9(3) . . ?
C25 C26 H26 119.5 . . ?
C27 C26 H26 119.5 . . ?
C30 C25 C26 117.6(2) . . ?
C30 C25 C18 120.9(2) . . ?
C26 C25 C18 121.4(2) . . ?
C19 C24 C23 121.4(3) . . ?
C19 C24 H24 119.3 . . ?
C23 C24 H24 119.3 . . ?
C24 C23 C22 120.0(3) . . ?
C24 C23 H23 120.0 . . ?
C22 C23 H23 120.0 . . ?
C21 C22 C23 119.3(3) . . ?
C21 C22 H22 120.3 . . ?
C23 C22 H22 120.3 . . ?
C20 C21 C22 120.5(3) . . ?
C20 C21 H21 119.8 . . ?
C22 C21 H21 119.8 . . ?
Al3 C10 H10A 109.5 . . ?
Al3 C10 H10B 109.5 . . ?
H10A C10 H10B 109.5 . . ?
Al3 C10 H10C 109.5 . . ?
H10A C10 H10C 109.5 . . ?
H10B C10 H10C 109.5 . . ?
Al3 C9 H9A 109.5 . . ?
Al3 C9 H9B 109.5 . . ?
H9A C9 H9B 109.5 . . ?
Al3 C9 H9C 109.5 . . ?
H9A C9 H9C 109.5 . . ?
H9B C9 H9C 109.5 . . ?
Al3 C9A H9D 109.5 . . ?
Al3 C9A H9E 109.5 . . ?
H9D C9A H9E 109.5 . . ?
Al3 C9A H9F 109.5 . . ?
H9D C9A H9F 109.5 . . ?
H9E C9A H9F 109.5 . . ?
Al3 C10A H10D 109.5 . . ?
Al3 C10A H10E 109.5 . . ?
H10D C10A H10E 109.5 . . ?
Al3 C10A H10F 109.5 . . ?
H10D C10A H10F 109.5 . . ?
H10E C10A H10F 109.5 . . ?

loop_
_geom_bond_atom_site_label_1
_geom_bond_atom_site_label_2
_geom_bond_distance
_geom_bond_site_symmetry_2
_geom_bond_publ_flag
Y1 O1 2.2699(16) . ?
Y1 N1 2.386(2) . ?
Y1 C8 2.513(4) . ?
Y1 C4 2.518(3) . ?
Y1 C1 2.583(3) . ?
Y1 C5 2.677(3) . ?
Y1 C11 2.848(3) . ?
Y1 Al2 3.1390(9) . ?
Y1 Al1 3.1934(8) . ?
Y1 Al3 3.2507(10) . ?
Y1 H11B 2.57(3) . ?
Y1 H4B 2.53(3) . ?
Y1 H4A 2.56(3) . ?
Y1 H5C 2.51(3) . ?
Y1 H8B 2.40(3) . ?
C1 Al1 2.054(3) . ?
C1 H1A 0.99(3) . ?
C1 H1B 0.97(3) . ?
C1 H1C 0.99(3) . ?
O1 C18 1.461(3) . ?
O1 Al1 1.8505(18) . ?
Al1 C2 1.960(3) . ?
Al1 C3 1.961(3) . ?
N1 C16 1.353(3) . ?
N1 C12 1.356(3) . ?
Al2 C6 1.969(3) . ?
Al2 C7 1.983(3) . ?
Al2 C4 2.056(3) . ?
Al2 C5 2.073(4) . ?
C2 H2A 0.9800 . ?
C2 H2B 0.9800 . ?
C2 H2C 0.9800 . ?
C3 H3A 0.9800 . ?
C3 H3B 0.9800 . ?
C3 H3C 0.9800 . ?
Al3 C10 1.946(14) . ?
Al3 C9A 1.963(15) . ?
Al3 C9 2.003(12) . ?
Al3 C10A 2.008(19) . ?
Al3 C8 2.069(4) . ?
Al3 C11 2.070(3) . ?
C4 H4B 0.99(3) . ?
C4 H4A 0.85(3) . ?
C4 H4C 0.89(3) . ?
C5 H5A 0.86(3) . ?
C5 H5B 1.01(3) . ?
C5 H5C 0.77(3) . ?
C7 H7A 0.9800 . ?
C7 H7B 0.9800 . ?
C7 H7C 0.9800 . ?
C6 H6A 0.9800 . ?
C6 H6B 0.9800 . ?
C6 H6C 0.9800 . ?
C8 H8A 0.87(3) . ?
C8 H8B 0.92(3) . ?
C8 H8C 0.96(3) . ?
C11 C12 1.471(4) . ?
C11 H11A 0.86(4) . ?
C11 H11B 1.00(4) . ?
C12 C13 1.396(4) . ?
C13 C14 1.373(4) . ?
C13 H13 0.9500 . ?
C14 C15 1.387(4) . ?
C14 H14 0.96(3) . ?
C15 C16 1.385(3) . ?
C15 H15 0.95(4) . ?
C20 C21 1.380(4) . ?
C20 C19 1.401(4) . ?
C20 H20 0.9500 . ?
C19 C24 1.383(4) . ?
C19 C18 1.528(4) . ?
C18 C17 1.544(3) . ?
C18 C25 1.552(3) . ?
C17 C16 1.504(3) . ?
C17 H17A 0.9900 . ?
C17 H17B 0.9900 . ?
C32 C31 1.379(5) . ?
C32 C33 1.384(4) . ?
C32 H32 0.9500 . ?
C33 C31 1.392(5) 3_566 ?
C33 H33 0.9500 . ?
C34 C31 1.448(6) . ?
C34 H34A 0.9800 . ?
C34 H34B 0.9800 . ?
C34 H34C 0.9800 . ?
C34 H31 0.62(9) . ?
C31 C33 1.392(5) 3_566 ?
C31 H31 0.85(9) . ?
C30 C25 1.386(4) . ?
C30 C29 1.391(4) . ?
C30 H30 0.9500 . ?
C29 C28 1.374(4) . ?
C29 H29 0.9500 . ?
C28 C27 1.374(5) . ?
C28 H28 0.9500 . ?
C27 C26 1.393(4) . ?
C27 H27 0.9500 . ?
C26 C25 1.389(4) . ?
C26 H26 0.9500 . ?
C24 C23 1.386(4) . ?
C24 H24 0.9500 . ?
C23 C22 1.386(5) . ?
C23 H23 0.9500 . ?
C22 C21 1.382(5) . ?
C22 H22 0.9500 . ?
C21 H21 0.9500 . ?
C10 H10A 0.9800 . ?
C10 H10B 0.9800 . ?
C10 H10C 0.9800 . ?
C9 H9A 0.9800 . ?
C9 H9B 0.9800 . ?
C9 H9C 0.9800 . ?
C9A H9D 0.9800 . ?
C9A H9E 0.9800 . ?
C9A H9F 0.9800 . ?
C10A H10D 0.9800 . ?
C10A H10E 0.9800 . ?
C10A H10F 0.9800 . ?
